data_7057376
loop_
_publ_author_name
'Kobra, Khadijatul'
'O&#x2019;Donnell, Shaun'
'Ferrari, Andrew'
'McMillen, Colin D.'
'Pennington, William T.'

_publ_section_title
;
 Halogen bonding and triiodide asymmetry in cocrystals of
 triphenylmethylphosphonium triiodide with organoiodines
;
_journal_issue 13
_journal_name_full 'New Journal of Chemistry'
_journal_page_first 10518
_journal_paper_doi 10.1039/C8NJ01373J
_journal_volume 42
_journal_year 2018
_chemical_formula_sum 'C25 H18 F4 I5 P'
_chemical_formula_weight 1059.86
_space_group_crystal_system monoclinic
_space_group_IT_number 14
_space_group_name_Hall '-P 2yn'
_space_group_name_H-M_alt 'P 1 21/n 1'
_symmetry_space_group_name_Hall '-P 2yn'
_symmetry_space_group_name_H-M 'P 1 21/n 1'
_atom_sites_solution_hydrogens geom
_atom_sites_solution_primary dual
_atom_sites_solution_secondary difmap
_audit_creation_method SHELXL-2014/7
_audit_update_record
;
2018-03-19 deposited with the CCDC.
2018-04-27 downloaded from the CCDC.
;
_cell_angle_alpha 90
_cell_angle_beta 100.703(4)
_cell_angle_gamma 90
_cell_formula_units_Z 4
_cell_length_a 11.7780(12)
_cell_length_b 12.7956(13)
_cell_length_c 20.095(2)
_cell_measurement_reflns_used 9751
_cell_measurement_temperature 140(2)
_cell_measurement_theta_max 28.33
_cell_measurement_theta_min 2.20
_cell_volume 2975.8(5)
_computing_cell_refinement 'Bruker SAINT'
_computing_data_collection 'Bruker APEX3'
_computing_data_reduction 'Bruker SAINT'
_computing_molecular_graphics 'Bruker SHELXTL'
_computing_publication_material 'Bruker SHELXTL'
_computing_structure_refinement 'SHELXL-2014 (Sheldrick 2014)'
_computing_structure_solution 'SHELXT-2014 (Sheldrick 2014)'
_diffrn_ambient_temperature 140(2)
_diffrn_measured_fraction_theta_full 0.999
_diffrn_measured_fraction_theta_max 0.999
_diffrn_measurement_device_type 'Bruker D8 Venture Photon 100'
_diffrn_measurement_method '\f and \w scans'
_diffrn_radiation_type MoK\a
_diffrn_radiation_wavelength 0.71073
_diffrn_reflns_av_R_equivalents 0.0594
_diffrn_reflns_av_unetI/netI 0.0226
_diffrn_reflns_Laue_measured_fraction_full 0.999
_diffrn_reflns_Laue_measured_fraction_max 0.999
_diffrn_reflns_limit_h_max 14
_diffrn_reflns_limit_h_min -14
_diffrn_reflns_limit_k_max 16
_diffrn_reflns_limit_k_min -16
_diffrn_reflns_limit_l_max 24
_diffrn_reflns_limit_l_min -25
_diffrn_reflns_number 84947
_diffrn_reflns_point_group_measured_fraction_full 0.999
_diffrn_reflns_point_group_measured_fraction_max 0.999
_diffrn_reflns_theta_full 25.242
_diffrn_reflns_theta_max 26.499
_diffrn_reflns_theta_min 2.373
_diffrn_source 'Incoatec I\mS'
_exptl_absorpt_coefficient_mu 5.318
_exptl_absorpt_correction_T_max 1.0000
_exptl_absorpt_correction_T_min 0.7452
_exptl_absorpt_correction_type multi-scan
_exptl_absorpt_process_details 'SADABS, Bruker'
_exptl_crystal_colour red
_exptl_crystal_density_diffrn 2.366
_exptl_crystal_description block
_exptl_crystal_F_000 1936
_exptl_crystal_size_max 0.164
_exptl_crystal_size_mid 0.129
_exptl_crystal_size_min 0.087
_refine_diff_density_max 0.448
_refine_diff_density_min -1.195
_refine_diff_density_rms 0.157
_refine_ls_extinction_method none
_refine_ls_goodness_of_fit_ref 1.138
_refine_ls_hydrogen_treatment constr
_refine_ls_matrix_type full
_refine_ls_number_parameters 316
_refine_ls_number_reflns 6164
_refine_ls_number_restraints 0
_refine_ls_restrained_S_all 1.138
_refine_ls_R_factor_all 0.0305
_refine_ls_R_factor_gt 0.0231
_refine_ls_shift/su_max 0.002
_refine_ls_shift/su_mean 0.000
_refine_ls_structure_factor_coef Fsqd
_refine_ls_weighting_details 'w=1/[\s^2^(Fo^2^)+(0.0217P)^2^+1.6270P] where P=(Fo^2^+2Fc^2^)/3'
_refine_ls_weighting_scheme calc
_refine_ls_wR_factor_gt 0.0488
_refine_ls_wR_factor_ref 0.0514
_reflns_Friedel_coverage 0.000
_reflns_number_gt 5357
_reflns_number_total 6164
_reflns_threshold_expression 'I > 2\s(I)'
_cod_data_source_file c8nj01373j2.cif
_cod_data_source_block d8-2496_a
_cod_depositor_comments 'Adding full bibliography for 7057373--7057377.cif.'
_cod_database_code 7057376
_shelx_shelxl_version_number 2014/7
_shelx_space_group_comment
;
The symmetry employed for this shelxl refinement is uniquely defined
by the following loop, which should always be used as a source of
symmetry information in preference to the above space-group names.
They are only intended as comments.
;
_shelx_estimated_absorpt_t_min 0.476
_shelx_estimated_absorpt_t_max 0.655

loop_
_space_group_symop_operation_xyz
'x, y, z'
'-x+1/2, y+1/2, -z+1/2'
'-x, -y, -z'
'x-1/2, -y-1/2, z-1/2'

loop_
_atom_site_label
_atom_site_type_symbol
_atom_site_fract_x
_atom_site_fract_y
_atom_site_fract_z
_atom_site_U_iso_or_equiv
_atom_site_adp_type
_atom_site_occupancy
_atom_site_site_symmetry_order
_atom_site_calc_flag
_atom_site_refinement_flags_posn
_atom_site_refinement_flags_adp
I1 I 0.15326(2) 0.22531(2) 0.87419(2) 0.02877(6) Uani 1 1 d . .
I2 I 0.37835(2) 0.21809(2) 0.96180(2) 0.03697(6) Uani 1 1 d . .
I3 I -0.07415(2) 0.22793(2) 0.78488(2) 0.04521(7) Uani 1 1 d . .
I4 I 0.09730(2) 0.21350(2) 0.65976(2) 0.02775(6) Uani 1 1 d . .
I5 I 0.17427(2) 0.43524(2) 0.55475(2) 0.03018(6) Uani 1 1 d . .
P1 P 0.48725(6) 0.65853(6) 0.22681(4) 0.02031(16) Uani 1 1 d . .
F1 F 0.35919(17) 0.34606(15) 0.47738(9) 0.0373(5) Uani 1 1 d . .
F2 F 0.47912(18) 0.16799(16) 0.48558(10) 0.0454(5) Uani 1 1 d . .
F3 F 0.43161(18) 0.01056(14) 0.56698(10) 0.0429(5) Uani 1 1 d . .
F4 F 0.26097(17) 0.03037(14) 0.63684(10) 0.0372(4) Uani 1 1 d . .
C1 C 0.4710(3) 0.7932(2) 0.20347(15) 0.0221(6) Uani 1 1 d . .
C2 C 0.3712(3) 0.8273(2) 0.16211(16) 0.0278(7) Uani 1 1 d . .
H2A H 0.3135 0.7785 0.1429 0.033 Uiso 1 1 calc R U
C3 C 0.3552(3) 0.9332(3) 0.14858(18) 0.0373(8) Uani 1 1 d . .
H3A H 0.2861 0.9568 0.1204 0.045 Uiso 1 1 calc R U
C4 C 0.4384(3) 1.0040(3) 0.17566(18) 0.0396(8) Uani 1 1 d . .
H4A H 0.4269 1.0764 0.1662 0.047 Uiso 1 1 calc R U
C5 C 0.5392(3) 0.9701(3) 0.2167(2) 0.0475(10) Uani 1 1 d . .
H5A H 0.5967 1.0193 0.2355 0.057 Uiso 1 1 calc R U
C6 C 0.5563(3) 0.8650(3) 0.23036(17) 0.0373(8) Uani 1 1 d . .
H6A H 0.6260 0.8417 0.2580 0.045 Uiso 1 1 calc R U
C7 C 0.3936(3) 0.5800(2) 0.16641(15) 0.0255(7) Uani 1 1 d . .
C8 C 0.2900(3) 0.5441(3) 0.18016(19) 0.0392(8) Uani 1 1 d . .
H8A H 0.2681 0.5597 0.2222 0.047 Uiso 1 1 calc R U
C9 C 0.2179(4) 0.4849(3) 0.1318(2) 0.0549(11) Uani 1 1 d . .
H9A H 0.1454 0.4615 0.1403 0.066 Uiso 1 1 calc R U
C10 C 0.2509(4) 0.4602(3) 0.0720(2) 0.0567(12) Uani 1 1 d . .
H10A H 0.2021 0.4179 0.0399 0.068 Uiso 1 1 calc R U
C11 C 0.3533(4) 0.4958(3) 0.05798(19) 0.0504(10) Uani 1 1 d . .
H11A H 0.3749 0.4790 0.0160 0.060 Uiso 1 1 calc R U
C12 C 0.4259(3) 0.5564(3) 0.10502(17) 0.0381(8) Uani 1 1 d . .
H12A H 0.4970 0.5815 0.0954 0.046 Uiso 1 1 calc R U
C13 C 0.4490(2) 0.6425(2) 0.30822(14) 0.0205(6) Uani 1 1 d . .
C14 C 0.4927(3) 0.5573(2) 0.34851(15) 0.0253(6) Uani 1 1 d . .
H14A H 0.5464 0.5111 0.3341 0.030 Uiso 1 1 calc R U
C15 C 0.4572(3) 0.5406(3) 0.40940(16) 0.0317(7) Uani 1 1 d . .
H15A H 0.4872 0.4831 0.4370 0.038 Uiso 1 1 calc R U
C16 C 0.3785(3) 0.6072(3) 0.43032(16) 0.0325(7) Uani 1 1 d . .
H16A H 0.3543 0.5950 0.4722 0.039 Uiso 1 1 calc R U
C17 C 0.3348(3) 0.6912(2) 0.39091(17) 0.0326(7) Uani 1 1 d . .
H17A H 0.2805 0.7365 0.4055 0.039 Uiso 1 1 calc R U
C18 C 0.3703(3) 0.7096(2) 0.32953(16) 0.0277(7) Uani 1 1 d . .
H18A H 0.3408 0.7678 0.3024 0.033 Uiso 1 1 calc R U
C19 C 0.6337(3) 0.6172(3) 0.23022(16) 0.0300(7) Uani 1 1 d . .
H19A H 0.6412 0.5433 0.2431 0.045 Uiso 1 1 calc R U
H19B H 0.6547 0.6266 0.1856 0.045 Uiso 1 1 calc R U
H19C H 0.6852 0.6592 0.2638 0.045 Uiso 1 1 calc R U
C20 C 0.2232(3) 0.2041(2) 0.59799(15) 0.0231(6) Uani 1 1 d . .
C21 C 0.2490(3) 0.2861(2) 0.55728(15) 0.0242(6) Uani 1 1 d . .
C22 C 0.3339(3) 0.2709(2) 0.51908(16) 0.0278(7) Uani 1 1 d . .
C23 C 0.3962(3) 0.1794(3) 0.52207(16) 0.0298(7) Uani 1 1 d . .
C24 C 0.3718(3) 0.0998(2) 0.56300(16) 0.0299(7) Uani 1 1 d . .
C25 C 0.2844(3) 0.1124(2) 0.59925(15) 0.0269(7) Uani 1 1 d . .

loop_
_atom_site_aniso_label
_atom_site_aniso_U_11
_atom_site_aniso_U_22
_atom_site_aniso_U_33
_atom_site_aniso_U_23
_atom_site_aniso_U_13
_atom_site_aniso_U_12
I1 0.03151(12) 0.02491(11) 0.03352(12) 0.00285(8) 0.01547(9) 0.00045(8)
I2 0.03689(13) 0.03675(13) 0.03671(13) -0.00431(9) 0.00539(10) -0.00985(10)
I3 0.02569(12) 0.06120(17) 0.05100(15) 0.02034(12) 0.01303(11) 0.00836(11)
I4 0.02425(11) 0.02839(11) 0.03141(11) 0.00166(8) 0.00723(8) -0.00131(8)
I5 0.03055(12) 0.02209(11) 0.03748(12) 0.00217(8) 0.00523(9) 0.00274(8)
P1 0.0197(4) 0.0196(4) 0.0218(4) -0.0004(3) 0.0043(3) -0.0004(3)
F1 0.0422(11) 0.0355(11) 0.0380(11) 0.0089(9) 0.0171(9) -0.0028(9)
F2 0.0457(13) 0.0462(12) 0.0518(13) -0.0043(10) 0.0284(11) 0.0054(10)
F3 0.0463(12) 0.0298(10) 0.0549(13) -0.0013(9) 0.0155(10) 0.0146(9)
F4 0.0456(12) 0.0229(9) 0.0449(11) 0.0079(8) 0.0130(9) 0.0018(8)
C1 0.0256(16) 0.0207(15) 0.0211(15) 0.0010(12) 0.0073(12) -0.0028(12)
C2 0.0241(16) 0.0235(16) 0.0355(18) 0.0017(13) 0.0044(14) -0.0030(13)
C3 0.035(2) 0.0317(19) 0.042(2) 0.0047(15) -0.0009(16) 0.0046(15)
C4 0.050(2) 0.0221(17) 0.046(2) 0.0055(15) 0.0067(18) -0.0011(16)
C5 0.049(2) 0.0266(19) 0.058(3) 0.0031(17) -0.0110(19) -0.0137(17)
C6 0.037(2) 0.0281(18) 0.040(2) 0.0063(15) -0.0109(16) -0.0082(15)
C7 0.0312(17) 0.0169(14) 0.0250(16) 0.0007(12) -0.0037(13) -0.0015(12)
C8 0.035(2) 0.037(2) 0.042(2) 0.0022(16) -0.0007(16) -0.0091(16)
C9 0.047(2) 0.044(2) 0.063(3) 0.012(2) -0.017(2) -0.0207(19)
C10 0.079(3) 0.030(2) 0.044(2) -0.0006(17) -0.033(2) -0.011(2)
C11 0.076(3) 0.034(2) 0.034(2) -0.0071(16) -0.0088(19) -0.002(2)
C12 0.049(2) 0.0346(19) 0.0284(18) -0.0054(15) 0.0020(16) -0.0028(16)
C13 0.0197(15) 0.0203(14) 0.0207(14) -0.0016(11) 0.0016(12) -0.0032(11)
C14 0.0239(16) 0.0244(15) 0.0272(16) 0.0036(12) 0.0040(13) 0.0020(12)
C15 0.0353(19) 0.0292(17) 0.0298(17) 0.0080(14) 0.0041(14) -0.0042(14)
C16 0.0367(19) 0.0384(19) 0.0245(16) -0.0005(14) 0.0112(14) -0.0097(15)
C17 0.0375(19) 0.0298(17) 0.0341(18) -0.0041(14) 0.0161(15) 0.0003(14)
C18 0.0309(17) 0.0229(15) 0.0301(17) 0.0038(13) 0.0078(14) 0.0050(13)
C19 0.0249(17) 0.0315(17) 0.0348(18) -0.0033(14) 0.0091(14) 0.0016(13)
C20 0.0218(15) 0.0253(15) 0.0216(15) -0.0035(12) 0.0024(12) -0.0030(12)
C21 0.0248(16) 0.0205(15) 0.0260(16) -0.0023(12) 0.0013(13) -0.0014(12)
C22 0.0303(17) 0.0253(16) 0.0277(17) -0.0014(13) 0.0053(14) -0.0040(13)
C23 0.0279(17) 0.0317(17) 0.0318(17) -0.0063(14) 0.0107(14) -0.0036(14)
C24 0.0309(18) 0.0229(16) 0.0356(18) -0.0053(14) 0.0053(14) 0.0040(13)
C25 0.0324(17) 0.0198(15) 0.0276(16) 0.0009(12) 0.0029(14) -0.0043(13)

loop_
_atom_type_symbol
_atom_type_description
_atom_type_scat_dispersion_real
_atom_type_scat_dispersion_imag
_atom_type_scat_source
C C 0.0033 0.0016 'International Tables Vol C Tables 4.2.6.8 and 6.1.1.4'
H H 0.0000 0.0000 'International Tables Vol C Tables 4.2.6.8 and 6.1.1.4'
F F 0.0171 0.0103 'International Tables Vol C Tables 4.2.6.8 and 6.1.1.4'
P P 0.1023 0.0942 'International Tables Vol C Tables 4.2.6.8 and 6.1.1.4'
I I -0.4742 1.8119 'International Tables Vol C Tables 4.2.6.8 and 6.1.1.4'

loop_
_geom_angle_atom_site_label_1
_geom_angle_atom_site_label_2
_geom_angle_atom_site_label_3
_geom_angle
_geom_angle_site_symmetry_1
_geom_angle_site_symmetry_3
I2 I1 I3 178.796(10) . .
I2 I1 I4 124.627(9) . .
I3 I1 I4 55.024(8) . .
I2 I1 I5 56.904(7) . 2_546
I3 I1 I5 121.931(9) . 2_546
I4 I1 I5 106.181(6) . 2_546
I1 I2 I5 81.757(7) . 2_546
I1 I2 I5 152.791(9) . 4_666
I5 I2 I5 71.778(8) 2_546 4_666
I1 I2 I4 149.042(9) . 4_666
I5 I2 I4 109.734(7) 2_546 4_666
I5 I2 I4 51.922(6) 4_666 4_666
I1 I3 I4 81.739(11) . .
C20 I4 C25 23.97(10) . .
C20 I4 C21 21.98(10) . .
C25 I4 C21 45.94(8) . .
C20 I4 F4 49.35(9) . .
C25 I4 F4 25.40(6) . .
C21 I4 F4 71.33(6) . .
C20 I4 I3 170.64(8) . .
C25 I4 I3 151.22(6) . .
C21 I4 I3 159.52(5) . .
F4 I4 I3 126.75(3) . .
C20 I4 I5 56.02(8) . .
C25 I4 I5 79.95(6) . .
C21 I4 I5 34.06(5) . .
F4 I4 I5 105.35(3) . .
I3 I4 I5 126.532(9) . .
C20 I4 I1 127.41(8) . .
C25 I4 I1 116.11(6) . .
C21 I4 I1 131.51(6) . .
F4 I4 I1 101.13(4) . .
I3 I4 I1 43.237(8) . .
I5 I4 I1 122.505(8) . .
C20 I4 I2 80.64(8) . 4_565
C25 I4 I2 94.04(6) . 4_565
C21 I4 I2 69.80(6) . 4_565
F4 I4 I2 106.84(4) . 4_565
I3 I4 I2 108.546(10) . 4_565
I5 I4 I2 60.230(7) . 4_565
I1 I4 I2 149.851(7) . 4_565
C21 I5 C22 24.21(10) . .
C21 I5 C20 21.89(10) . .
C22 I5 C20 46.08(8) . .
C21 I5 F1 49.48(9) . .
C22 I5 F1 25.32(7) . .
C20 I5 F1 71.37(6) . .
C21 I5 I2 163.81(8) . 2_556
C22 I5 I2 140.56(6) . 2_556
C20 I5 I2 169.12(5) . 2_556
F1 I5 I2 115.90(3) . 2_556
C21 I5 I4 56.08(8) . .
C22 I5 I4 80.29(6) . .
C20 I5 I4 34.21(5) . .
F1 I5 I4 105.56(3) . .
I2 I5 I4 137.911(9) 2_556 .
C21 I5 I2 83.92(8) . 4_565
C22 I5 I2 94.16(6) . 4_565
C20 I5 I2 76.78(5) . 4_565
F1 I5 I2 102.10(4) . 4_565
I2 I5 I2 108.224(8) 2_556 4_565
I4 I5 I2 67.848(8) . 4_565
C21 I5 I1 126.91(8) . 2_556
C22 I5 I1 113.75(6) . 2_556
C20 I5 I1 132.11(5) . 2_556
F1 I5 I1 98.59(4) . 2_556
I2 I5 I1 41.338(7) 2_556 2_556
I4 I5 I1 127.539(9) . 2_556
I2 I5 I1 149.122(7) 4_565 2_556
C1 P1 C13 108.53(13) . .
C1 P1 C7 109.91(14) . .
C13 P1 C7 109.17(14) . .
C1 P1 C19 110.47(15) . .
C13 P1 C19 109.60(14) . .
C7 P1 C19 109.13(15) . .
C22 F1 I5 72.23(15) . .
C25 F4 I4 72.24(15) . .
C2 C1 C6 119.8(3) . .
C2 C1 P1 120.1(2) . .
C6 C1 P1 120.0(2) . .
C1 C2 C3 119.8(3) . .
C1 C2 H2A 120.1 . .
C3 C2 H2A 120.1 . .
C4 C3 C2 120.4(3) . .
C4 C3 H3A 119.8 . .
C2 C3 H3A 119.8 . .
C3 C4 C5 120.0(3) . .
C3 C4 H4A 120.0 . .
C5 C4 H4A 120.0 . .
C6 C5 C4 120.1(3) . .
C6 C5 H5A 119.9 . .
C4 C5 H5A 119.9 . .
C5 C6 C1 119.8(3) . .
C5 C6 H6A 120.1 . .
C1 C6 H6A 120.1 . .
C8 C7 C12 120.2(3) . .
C8 C7 P1 120.5(3) . .
C12 C7 P1 119.3(3) . .
C7 C8 C9 119.3(4) . .
C7 C8 H8A 120.3 . .
C9 C8 H8A 120.3 . .
C10 C9 C8 120.3(4) . .
C10 C9 H9A 119.9 . .
C8 C9 H9A 119.9 . .
C9 C10 C11 120.7(3) . .
C9 C10 H10A 119.7 . .
C11 C10 H10A 119.7 . .
C10 C11 C12 120.1(4) . .
C10 C11 H11A 120.0 . .
C12 C11 H11A 120.0 . .
C11 C12 C7 119.4(4) . .
C11 C12 H12A 120.3 . .
C7 C12 H12A 120.3 . .
C18 C13 C14 119.9(3) . .
C18 C13 P1 120.5(2) . .
C14 C13 P1 119.4(2) . .
C15 C14 C13 119.6(3) . .
C15 C14 H14A 120.2 . .
C13 C14 H14A 120.2 . .
C14 C15 C16 120.3(3) . .
C14 C15 H15A 119.8 . .
C16 C15 H15A 119.8 . .
C17 C16 C15 120.4(3) . .
C17 C16 H16A 119.8 . .
C15 C16 H16A 119.8 . .
C16 C17 C18 120.0(3) . .
C16 C17 H17A 120.0 . .
C18 C17 H17A 120.0 . .
C13 C18 C17 119.7(3) . .
C13 C18 H18A 120.1 . .
C17 C18 H18A 120.1 . .
P1 C19 H19A 109.5 . .
P1 C19 H19B 109.5 . .
H19A C19 H19B 109.5 . .
P1 C19 H19C 109.5 . .
H19A C19 H19C 109.5 . .
H19B C19 H19C 109.5 . .
C25 C20 C21 118.8(3) . .
C25 C20 I4 117.5(2) . .
C21 C20 I4 123.7(2) . .
C25 C20 I5 152.5(2) . .
C21 C20 I5 34.00(15) . .
I4 C20 I5 89.77(10) . .
C22 C21 C20 118.5(3) . .
C22 C21 I5 117.3(2) . .
C20 C21 I5 124.1(2) . .
C22 C21 I4 152.8(2) . .
C20 C21 I4 34.31(15) . .
I5 C21 I4 89.86(10) . .
F1 C22 C23 117.2(3) . .
F1 C22 C21 120.8(3) . .
C23 C22 C21 122.0(3) . .
F1 C22 I5 82.45(16) . .
C23 C22 I5 160.0(2) . .
C21 C22 I5 38.51(15) . .
F2 C23 C24 120.3(3) . .
F2 C23 C22 120.5(3) . .
C24 C23 C22 119.2(3) . .
F3 C24 C23 120.2(3) . .
F3 C24 C25 120.4(3) . .
C23 C24 C25 119.4(3) . .
F4 C25 C20 120.8(3) . .
F4 C25 C24 117.1(3) . .
C20 C25 C24 122.1(3) . .
F4 C25 I4 82.36(16) . .
C20 C25 I4 38.51(16) . .
C24 C25 I4 160.5(2) . .

loop_
_geom_bond_atom_site_label_1
_geom_bond_atom_site_label_2
_geom_bond_distance
_geom_bond_site_symmetry_2
I1 I2 2.8988(4) .
I1 I3 2.9343(4) .
I1 I4 4.2391(5) .
I1 I5 4.3433(4) 2_546
I2 I5 3.6766(5) 2_546
I2 I5 4.1312(5) 4_666
I2 I4 4.4080(5) 4_666
I3 I4 3.5099(4) .
I4 C20 2.107(3) .
I4 C25 3.000(3) .
I4 C21 3.109(3) .
I4 F4 3.1224(19) .
I4 I5 3.7464(4) .
I4 I2 4.4081(5) 4_565
I5 C21 2.098(3) .
I5 C22 2.995(3) .
I5 C20 3.107(3) .
I5 F1 3.1178(19) .
I5 I2 3.6766(5) 2_556
I5 I2 4.1313(4) 4_565
I5 I1 4.3434(4) 2_556
P1 C1 1.787(3) .
P1 C13 1.787(3) .
P1 C7 1.789(3) .
P1 C19 1.793(3) .
F1 C22 1.345(3) .
F2 C23 1.334(3) .
F3 C24 1.336(3) .
F4 C25 1.351(3) .
C1 C2 1.379(4) .
C1 C6 1.395(4) .
C2 C3 1.388(4) .
C2 H2A 0.9500 .
C3 C4 1.371(5) .
C3 H3A 0.9500 .
C4 C5 1.384(5) .
C4 H4A 0.9500 .
C5 C6 1.380(5) .
C5 H5A 0.9500 .
C6 H6A 0.9500 .
C7 C8 1.379(5) .
C7 C12 1.390(5) .
C8 C9 1.391(5) .
C8 H8A 0.9500 .
C9 C10 1.366(6) .
C9 H9A 0.9500 .
C10 C11 1.367(6) .
C10 H10A 0.9500 .
C11 C12 1.387(5) .
C11 H11A 0.9500 .
C12 H12A 0.9500 .
C13 C18 1.388(4) .
C13 C14 1.398(4) .
C14 C15 1.381(4) .
C14 H14A 0.9500 .
C15 C16 1.381(5) .
C15 H15A 0.9500 .
C16 C17 1.376(5) .
C16 H16A 0.9500 .
C17 C18 1.394(4) .
C17 H17A 0.9500 .
C18 H18A 0.9500 .
C19 H19A 0.9800 .
C19 H19B 0.9800 .
C19 H19C 0.9800 .
C20 C25 1.374(4) .
C20 C21 1.399(4) .
C21 C22 1.382(4) .
C22 C23 1.377(4) .
C23 C24 1.373(4) .
C24 C25 1.377(4) .
